data_7005927
loop_
_publ_author_name
'Auger, Aur\'elien'
'Muller, Alfred J.'
'Swarts, Jannie C.'

_publ_section_title
;
 Remarkable isolation, structural characterisation and electrochemistry
 of unexpected scrambling analogues of
 5-ferrocenyl-10,20-diphenylporphyrin.
;
_journal_issue 33
_journal_name_full 'Dalton transactions (Cambridge, England : 2003)'
_journal_page_first 3623
_journal_page_last 3633
_journal_paper_doi 10.1039/b706840a
_journal_year 2007
_chemical_formula_moiety '2(C36 H26 Fe N4), C7 H8'
_chemical_formula_sum 'C79 H60 Fe2 N8'
_chemical_formula_weight 1233.05
_space_group_IT_number 14
_symmetry_cell_setting monoclinic
_symmetry_space_group_name_Hall '-P 2ybc'
_symmetry_space_group_name_H-M 'P 1 21/c 1'
_audit_creation_date 2006-06-12T19:42:28-00:00
_audit_creation_method 'WinGX routine CIF_UPDATE'
_cell_angle_alpha 90
_cell_angle_beta 94.5580(10)
_cell_angle_gamma 90
_cell_formula_units_Z 2
_cell_length_a 17.4122(4)
_cell_length_b 12.0231(3)
_cell_length_c 13.4818(3)
_cell_measurement_reflns_used 8671
_cell_measurement_temperature 100(2)
_cell_measurement_theta_max 28.28
_cell_measurement_theta_min 2.27
_cell_volume 2813.47(11)
_computing_cell_refinement 'Saint-Plus (Bruker, 2004)'
_computing_data_collection 'Apex2 (Bruker, 2005)'
_computing_data_reduction 'SAINT-Plus and XPREP (Bruker 2004)'
_computing_molecular_graphics 'DIAMOND (Brandenburg & Putz, 2005)'
_computing_publication_material 'WinGX (Farrugia, 1999)'
_computing_structure_refinement 'SHELXL-97 (Sheldrick, 1997)'
_computing_structure_solution 'SIR97 (Altomare et al., 1999)'
_diffrn_ambient_temperature 100(2)
_diffrn_detector_area_resol_mean 512
_diffrn_measured_fraction_theta_full 0.999
_diffrn_measured_fraction_theta_max 0.999
_diffrn_measurement_device_type
;
Bruker X8 Apex II Kappa 4K CCD
;
_diffrn_measurement_method \w
_diffrn_radiation_monochromator graphite
_diffrn_radiation_type MoK\a
_diffrn_radiation_wavelength 0.71073
_diffrn_reflns_av_R_equivalents 0.0293
_diffrn_reflns_limit_h_max 23
_diffrn_reflns_limit_h_min -23
_diffrn_reflns_limit_k_max 16
_diffrn_reflns_limit_k_min -15
_diffrn_reflns_limit_l_max 17
_diffrn_reflns_limit_l_min -17
_diffrn_reflns_number 64505
_diffrn_reflns_theta_full 28.31
_diffrn_reflns_theta_max 28.31
_diffrn_reflns_theta_min 1.17
_diffrn_source 'fine-focus sealed tube'
_diffrn_standards_decay_% 0
_diffrn_standards_interval_count 0
_diffrn_standards_interval_time 0
_diffrn_standards_number 0
_exptl_absorpt_coefficient_mu 0.575
_exptl_absorpt_correction_T_max 0.9036
_exptl_absorpt_correction_T_min 0.774
_exptl_absorpt_correction_type multi-scan
_exptl_absorpt_process_details
;
SADABS (Bruker, 2004)
;
_exptl_crystal_colour red
_exptl_crystal_density_diffrn 1.456
_exptl_crystal_density_method 'not measured'
_exptl_crystal_description plate
_exptl_crystal_F_000 1284
_exptl_crystal_size_max 0.47
_exptl_crystal_size_mid 0.36
_exptl_crystal_size_min 0.18
_refine_diff_density_max 0.479
_refine_diff_density_min -0.281
_refine_ls_extinction_method none
_refine_ls_goodness_of_fit_ref 1.057
_refine_ls_hydrogen_treatment mixed
_refine_ls_matrix_type full
_refine_ls_number_parameters 442
_refine_ls_number_reflns 6993
_refine_ls_number_restraints 0
_refine_ls_restrained_S_all 1.057
_refine_ls_R_factor_gt 0.0297
_refine_ls_shift/su_max 0.002
_refine_ls_structure_factor_coef Fsqd
_refine_ls_weighting_details 'calc w=1/[\s^2^(Fo^2^)+(0.0487P)^2^+1.7089P] where P=(Fo^2^+2Fc^2^)/3'
_refine_ls_weighting_scheme calc
_refine_ls_wR_factor_ref 0.0891
_reflns_number_gt 6406
_reflns_number_total 6993
_reflns_threshold_expression >2sigma(I)
_cod_data_source_file b706840a.txt
_cod_data_source_block 6iaa1_0x
_cod_original_sg_symbol_H-M 'P 21/c'
_cod_database_code 7005927

loop_
_symmetry_equiv_pos_as_xyz
'x, y, z'
'-x, y+1/2, -z+1/2'
'-x, -y, -z'
'x, -y-1/2, z-1/2'

loop_
_atom_site_label
_atom_site_type_symbol
_atom_site_fract_x
_atom_site_fract_y
_atom_site_fract_z
_atom_site_U_iso_or_equiv
_atom_site_adp_type
_atom_site_occupancy
_atom_site_calc_flag
_atom_site_refinement_flags
_atom_site_disorder_group
_atom_site_disorder_assembly
Fe Fe 0.827619(10) 0.623812(15) 0.458770(13) 0.01246(6) Uani 1 d . . .
N1 N 0.54609(6) 0.53226(9) 0.38824(8) 0.0134(2) Uani 1 d . . .
N2 N 0.38416(6) 0.55832(9) 0.28584(8) 0.0134(2) Uani 1 d . . .
N3 N 0.36103(6) 0.75512(9) 0.38738(8) 0.0129(2) Uani 1 d . . .
N4 N 0.52504(6) 0.73310(9) 0.48224(8) 0.0131(2) Uani 1 d . . .
C1 C 0.64659(7) 0.62705(10) 0.49551(9) 0.0131(2) Uani 1 d . . .
C2 C 0.61937(7) 0.53862(10) 0.43403(9) 0.0137(2) Uani 1 d . . .
C3 C 0.65852(7) 0.43936(11) 0.40768(10) 0.0164(2) Uani 1 d . . .
H3 H 0.7104 0.4206 0.4278 0.02 Uiso 1 calc R . .
C4 C 0.60819(8) 0.37652(10) 0.34865(10) 0.0161(2) Uani 1 d . . .
H4 H 0.6186 0.3055 0.3219 0.019 Uiso 1 calc R . .
C5 C 0.53719(7) 0.43577(10) 0.33408(9) 0.0140(2) Uani 1 d . . .
C6 C 0.47391(7) 0.40216(10) 0.27224(9) 0.0148(2) Uani 1 d . . .
H6 H 0.4787 0.332 0.2408 0.018 Uiso 1 calc R . .
C7 C 0.40426(7) 0.45723(10) 0.24991(9) 0.0141(2) Uani 1 d . . .
C8 C 0.34309(8) 0.41221(11) 0.18178(10) 0.0163(2) Uani 1 d . . .
H8 H 0.3433 0.3431 0.1477 0.02 Uiso 1 calc R . .
C9 C 0.28583(7) 0.48832(11) 0.17658(9) 0.0158(2) Uani 1 d . . .
H9 H 0.2378 0.4833 0.1381 0.019 Uiso 1 calc R . .
C10 C 0.31220(7) 0.57937(10) 0.24161(9) 0.0134(2) Uani 1 d . . .
C11 C 0.26869(7) 0.67474(10) 0.25972(9) 0.0132(2) Uani 1 d . . .
C12 C 0.29274(7) 0.75693(10) 0.32891(9) 0.0127(2) Uani 1 d . . .
C13 C 0.25524(7) 0.85923(11) 0.34964(9) 0.0144(2) Uani 1 d . . .
H13 H 0.2069 0.8838 0.32 0.017 Uiso 1 calc R . .
C14 C 0.30131(7) 0.91533(11) 0.41960(10) 0.0150(2) Uani 1 d . . .
H14 H 0.2904 0.9857 0.4473 0.018 Uiso 1 calc R . .
C15 C 0.36873(7) 0.85009(10) 0.44383(9) 0.0134(2) Uani 1 d . . .
C16 C 0.42979(7) 0.87839(10) 0.51185(10) 0.0142(2) Uani 1 d . . .
H16 H 0.4228 0.9436 0.5499 0.017 Uiso 1 calc R . .
C17 C 0.49967(7) 0.82368(10) 0.53139(9) 0.0137(2) Uani 1 d . . .
C18 C 0.55702(7) 0.86113(11) 0.60838(10) 0.0152(2) Uani 1 d . . .
H18 H 0.5524 0.9216 0.6529 0.018 Uiso 1 calc R . .
C19 C 0.61819(7) 0.79281(11) 0.60401(9) 0.0149(2) Uani 1 d . . .
H19 H 0.6651 0.7956 0.645 0.018 Uiso 1 calc R . .
C20 C 0.59794(7) 0.71387(10) 0.52393(9) 0.0131(2) Uani 1 d . . .
C21 C 0.19473(7) 0.69517(10) 0.19885(9) 0.0136(2) Uani 1 d . . .
C22 C 0.19560(7) 0.71386(11) 0.09677(10) 0.0161(2) Uani 1 d . . .
H22 H 0.2426 0.7077 0.0659 0.019 Uiso 1 calc R . .
C23 C 0.12809(8) 0.74144(12) 0.03999(10) 0.0195(3) Uani 1 d . . .
H23 H 0.1292 0.7535 -0.0295 0.023 Uiso 1 calc R . .
C24 C 0.05925(8) 0.75148(12) 0.08413(10) 0.0203(3) Uani 1 d . . .
H24 H 0.0136 0.7726 0.0455 0.024 Uiso 1 calc R . .
C25 C 0.05738(8) 0.73056(12) 0.18492(11) 0.0203(3) Uani 1 d . . .
H25 H 0.0101 0.7358 0.2152 0.024 Uiso 1 calc R . .
C26 C 0.12460(8) 0.70193(12) 0.24188(10) 0.0178(3) Uani 1 d . . .
H26 H 0.1227 0.6868 0.3108 0.021 Uiso 1 calc R . .
C27 C 0.72862(7) 0.63223(11) 0.53437(9) 0.0143(2) Uani 1 d . . .
C28 C 0.77276(7) 0.73322(11) 0.54373(9) 0.0161(2) Uani 1 d . . .
H28 H 0.7551 0.8049 0.5228 0.019 Uiso 1 calc R . .
C29 C 0.84722(8) 0.70816(13) 0.58952(10) 0.0191(3) Uani 1 d . . .
H29 H 0.8875 0.76 0.6053 0.023 Uiso 1 calc R . .
C30 C 0.85059(8) 0.59164(13) 0.60737(10) 0.0200(3) Uani 1 d . . .
H30 H 0.8937 0.5521 0.6371 0.024 Uiso 1 calc R . .
C31 C 0.77828(7) 0.54446(12) 0.57310(9) 0.0173(3) Uani 1 d . . .
H31 H 0.7651 0.4679 0.5755 0.021 Uiso 1 calc R . .
C32 C 0.79574(8) 0.59463(12) 0.31134(9) 0.0176(3) Uani 1 d . . .
H32 H 0.7448 0.5831 0.2824 0.021 Uiso 1 calc R . .
C33 C 0.83388(8) 0.69908(12) 0.32325(10) 0.0198(3) Uani 1 d . . .
H33 H 0.8129 0.7694 0.3039 0.024 Uiso 1 calc R . .
C34 C 0.90921(8) 0.67934(13) 0.36932(10) 0.0208(3) Uani 1 d . . .
H34 H 0.9473 0.7343 0.3859 0.025 Uiso 1 calc R . .
C35 C 0.91733(8) 0.56287(13) 0.38611(10) 0.0206(3) Uani 1 d . . .
H35 H 0.9618 0.5265 0.416 0.025 Uiso 1 calc R . .
C36 C 0.84719(8) 0.51048(12) 0.35023(10) 0.0189(3) Uani 1 d . . .
H36 H 0.8366 0.433 0.352 0.023 Uiso 1 calc R . .
C01 C 0.0330(10) 0.5294(15) -0.1544(13) 0.036(2) Uani 0.5 d P -1 A
H01A H -0.0132 0.5234 -0.2006 0.053 Uiso 0.5 calc PR -1 A
H01B H 0.0708 0.4735 -0.1712 0.053 Uiso 0.5 calc PR -1 A
H01C H 0.0553 0.6038 -0.1595 0.053 Uiso 0.5 calc PR -1 A
C02 C 0.01126(18) 0.5101(2) -0.0479(2) 0.0231(6) Uani 0.5 d P -1 A
C03 C -0.0598(8) 0.5320(12) -0.0232(10) 0.044(4) Uani 0.5 d P -1 A
H03 H -0.0966 0.5606 -0.0725 0.053 Uiso 0.5 calc PR -1 A
C04 C -0.0823(2) 0.5140(3) 0.0749(4) 0.0450(11) Uani 0.5 d P -1 A
H04 H -0.1332 0.5285 0.0919 0.054 Uiso 0.5 calc PR -1 A
C05 C -0.0288(11) 0.4762(14) 0.1405(15) 0.048(4) Uani 0.5 d P -1 A
H05 H -0.0429 0.4629 0.2061 0.058 Uiso 0.5 calc PR -1 A
C06 C 0.0459(3) 0.4547(3) 0.1213(3) 0.0357(8) Uani 0.5 d P -1 A
H06 H 0.0823 0.4289 0.1722 0.043 Uiso 0.5 calc PR -1 A
C07 C 0.0668(7) 0.4718(9) 0.0249(5) 0.0175(17) Uani 0.5 d P -1 A
H07 H 0.118 0.4577 0.0088 0.021 Uiso 0.5 calc PR -1 A
H1 H 0.5144(11) 0.5830(17) 0.3925(14) 0.026(5) Uiso 1 d . . .
H2 H 0.3946(12) 0.7034(18) 0.3875(15) 0.030(5) Uiso 1 d . . .

loop_
_atom_site_aniso_label
_atom_site_aniso_U_11
_atom_site_aniso_U_22
_atom_site_aniso_U_33
_atom_site_aniso_U_23
_atom_site_aniso_U_13
_atom_site_aniso_U_12
Fe 0.01165(10) 0.01531(10) 0.01042(10) -0.00021(6) 0.00086(6) 0.00059(6)
N1 0.0134(5) 0.0119(5) 0.0150(5) -0.0017(4) 0.0018(4) 0.0013(4)
N2 0.0146(5) 0.0122(5) 0.0135(5) -0.0002(4) 0.0014(4) 0.0000(4)
N3 0.0131(5) 0.0119(5) 0.0135(5) -0.0008(4) -0.0001(4) 0.0015(4)
N4 0.0133(5) 0.0120(5) 0.0140(5) -0.0005(4) 0.0012(4) 0.0008(4)
C1 0.0123(5) 0.0143(6) 0.0129(5) 0.0012(4) 0.0015(4) 0.0001(4)
C2 0.0132(5) 0.0135(6) 0.0148(6) 0.0008(4) 0.0033(4) 0.0009(4)
C3 0.0144(6) 0.0145(6) 0.0205(6) -0.0002(5) 0.0035(5) 0.0023(5)
C4 0.0158(6) 0.0135(6) 0.0195(6) -0.0007(4) 0.0044(5) 0.0020(4)
C5 0.0158(6) 0.0117(5) 0.0150(6) 0.0003(4) 0.0046(4) 0.0004(4)
C6 0.0181(6) 0.0113(5) 0.0153(6) -0.0016(4) 0.0037(5) -0.0005(4)
C7 0.0167(6) 0.0127(5) 0.0130(5) -0.0001(4) 0.0021(4) -0.0022(4)
C8 0.0189(6) 0.0141(6) 0.0158(6) -0.0022(5) 0.0001(5) -0.0027(5)
C9 0.0169(6) 0.0155(6) 0.0149(6) -0.0012(5) -0.0001(4) -0.0031(5)
C10 0.0147(5) 0.0140(6) 0.0115(5) 0.0011(4) 0.0015(4) -0.0025(4)
C11 0.0130(5) 0.0150(6) 0.0116(5) 0.0023(4) 0.0011(4) -0.0008(4)
C12 0.0130(5) 0.0135(5) 0.0119(5) 0.0019(4) 0.0016(4) 0.0002(4)
C13 0.0137(5) 0.0149(6) 0.0146(6) 0.0017(4) 0.0018(4) 0.0021(4)
C14 0.0150(6) 0.0135(6) 0.0168(6) 0.0000(5) 0.0020(5) 0.0023(4)
C15 0.0140(5) 0.0117(5) 0.0149(6) -0.0004(4) 0.0023(4) 0.0009(4)
C16 0.0157(6) 0.0120(5) 0.0150(6) -0.0026(4) 0.0013(5) 0.0004(4)
C17 0.0147(6) 0.0124(5) 0.0139(5) -0.0006(4) 0.0012(4) -0.0012(4)
C18 0.0161(6) 0.0146(6) 0.0148(6) -0.0029(4) 0.0005(5) -0.0006(4)
C19 0.0146(6) 0.0163(6) 0.0137(6) -0.0018(5) 0.0005(4) -0.0007(4)
C20 0.0131(5) 0.0137(5) 0.0125(5) 0.0010(4) 0.0012(4) -0.0009(4)
C21 0.0142(6) 0.0129(5) 0.0135(6) -0.0008(4) -0.0002(4) -0.0007(4)
C22 0.0168(6) 0.0167(6) 0.0149(6) -0.0002(5) 0.0018(5) 0.0002(5)
C23 0.0226(7) 0.0219(6) 0.0135(6) 0.0017(5) -0.0017(5) -0.0005(5)
C24 0.0172(6) 0.0208(6) 0.0217(6) -0.0015(5) -0.0051(5) 0.0003(5)
C25 0.0135(6) 0.0253(7) 0.0222(7) -0.0049(5) 0.0017(5) -0.0012(5)
C26 0.0170(6) 0.0235(7) 0.0130(6) -0.0012(5) 0.0018(5) -0.0017(5)
C27 0.0133(6) 0.0180(6) 0.0115(5) -0.0006(4) 0.0014(4) 0.0009(4)
C28 0.0143(6) 0.0187(6) 0.0154(6) -0.0042(5) 0.0016(4) 0.0006(5)
C29 0.0143(6) 0.0285(7) 0.0145(6) -0.0070(5) 0.0007(5) -0.0006(5)
C30 0.0157(6) 0.0325(7) 0.0117(6) 0.0017(5) 0.0002(5) 0.0048(5)
C31 0.0170(6) 0.0216(6) 0.0136(6) 0.0039(5) 0.0034(5) 0.0036(5)
C32 0.0184(6) 0.0233(6) 0.0111(6) -0.0006(5) 0.0006(5) -0.0005(5)
C33 0.0246(7) 0.0209(6) 0.0141(6) 0.0028(5) 0.0038(5) -0.0009(5)
C34 0.0188(6) 0.0284(7) 0.0160(6) -0.0014(5) 0.0059(5) -0.0058(5)
C35 0.0166(6) 0.0301(7) 0.0154(6) -0.0028(5) 0.0035(5) 0.0040(5)
C36 0.0228(6) 0.0193(6) 0.0148(6) -0.0035(5) 0.0033(5) 0.0020(5)
C01 0.062(4) 0.033(4) 0.014(3) 0.006(2) 0.014(3) -0.018(3)
C02 0.0272(15) 0.0189(13) 0.0231(15) 0.0013(11) 0.0006(12) -0.0095(11)
C03 0.031(5) 0.018(4) 0.082(8) 0.002(3) -0.008(4) -0.006(3)
C04 0.0355(19) 0.0162(15) 0.088(3) -0.0077(18) 0.037(2) -0.0070(13)
C05 0.089(7) 0.026(4) 0.034(7) -0.006(4) 0.031(4) -0.017(4)
C06 0.063(2) 0.0194(15) 0.0235(16) -0.0010(12) -0.0014(16) 0.0011(15)
C07 0.013(2) 0.018(4) 0.022(3) -0.001(2) 0.0003(18) 0.000(2)

loop_
_atom_type_symbol
_atom_type_description
_atom_type_scat_dispersion_real
_atom_type_scat_dispersion_imag
_atom_type_scat_source
C C 0.0033 0.0016 'International Tables Vol C Tables 4.2.6.8 and 6.1.1.4'
H H 0 0 'International Tables Vol C Tables 4.2.6.8 and 6.1.1.4'
N N 0.0061 0.0033 'International Tables Vol C Tables 4.2.6.8 and 6.1.1.4'
Fe Fe 0.3463 0.8444 'International Tables Vol C Tables 4.2.6.8 and 6.1.1.4'

loop_
_geom_angle_atom_site_label_1
_geom_angle_atom_site_label_2
_geom_angle_atom_site_label_3
_geom_angle
_geom_angle_site_symmetry_1
_geom_angle_site_symmetry_3
_geom_angle_publ_flag
C5 N1 C2 110.33(11) . . ?
C5 N1 H1 127.7(13) . . ?
C2 N1 H1 121.9(13) . . ?
C7 N2 C10 105.19(10) . . ?
C15 N3 C12 110.30(10) . . ?
C15 N3 H2 124.7(13) . . ?
C12 N3 H2 125.0(13) . . ?
C17 N4 C20 105.12(10) . . ?
C2 C1 C20 122.38(11) . . ?
C2 C1 C27 120.65(11) . . ?
C20 C1 C27 116.97(11) . . ?
N1 C2 C1 124.32(11) . . ?
N1 C2 C3 106.57(11) . . ?
C1 C2 C3 129.10(12) . . ?
C4 C3 C2 108.04(11) . . ?
C4 C3 H3 126 . . ?
C2 C3 H3 126 . . ?
C3 C4 C5 108.25(11) . . ?
C3 C4 H4 125.9 . . ?
C5 C4 H4 125.9 . . ?
N1 C5 C6 128.03(12) . . ?
N1 C5 C4 106.78(11) . . ?
C6 C5 C4 125.11(12) . . ?
C5 C6 C7 128.84(12) . . ?
C5 C6 H6 115.6 . . ?
C7 C6 H6 115.6 . . ?
N2 C7 C6 126.15(12) . . ?
N2 C7 C8 111.11(11) . . ?
C6 C7 C8 122.73(12) . . ?
C9 C8 C7 106.32(11) . . ?
C9 C8 H8 126.8 . . ?
C7 C8 H8 126.8 . . ?
C8 C9 C10 106.40(11) . . ?
C8 C9 H9 126.8 . . ?
C10 C9 H9 126.8 . . ?
N2 C10 C11 124.24(11) . . ?
N2 C10 C9 110.97(11) . . ?
C11 C10 C9 124.75(11) . . ?
C12 C11 C10 123.67(11) . . ?
C12 C11 C21 116.74(11) . . ?
C10 C11 C21 119.49(11) . . ?
N3 C12 C11 124.80(11) . . ?
N3 C12 C13 106.81(11) . . ?
C11 C12 C13 128.32(11) . . ?
C14 C13 C12 107.89(11) . . ?
C14 C13 H13 126.1 . . ?
C12 C13 H13 126.1 . . ?
C13 C14 C15 108.27(11) . . ?
C13 C14 H14 125.9 . . ?
C15 C14 H14 125.9 . . ?
N3 C15 C16 127.25(11) . . ?
N3 C15 C14 106.72(11) . . ?
C16 C15 C14 126.03(12) . . ?
C17 C16 C15 128.42(12) . . ?
C17 C16 H16 115.8 . . ?
C15 C16 H16 115.8 . . ?
N4 C17 C16 126.67(11) . . ?
N4 C17 C18 111.28(11) . . ?
C16 C17 C18 122.03(11) . . ?
C19 C18 C17 106.27(11) . . ?
C19 C18 H18 126.9 . . ?
C17 C18 H18 126.9 . . ?
C18 C19 C20 106.43(11) . . ?
C18 C19 H19 126.8 . . ?
C20 C19 H19 126.8 . . ?
N4 C20 C1 124.71(11) . . ?
N4 C20 C19 110.87(11) . . ?
C1 C20 C19 124.39(11) . . ?
C26 C21 C22 118.62(12) . . ?
C26 C21 C11 121.78(11) . . ?
C22 C21 C11 119.51(11) . . ?
C23 C22 C21 120.41(12) . . ?
C23 C22 H22 119.8 . . ?
C21 C22 H22 119.8 . . ?
C24 C23 C22 120.44(12) . . ?
C24 C23 H23 119.8 . . ?
C22 C23 H23 119.8 . . ?
C25 C24 C23 119.62(12) . . ?
C25 C24 H24 120.2 . . ?
C23 C24 H24 120.2 . . ?
C24 C25 C26 120.15(12) . . ?
C24 C25 H25 119.9 . . ?
C26 C25 H25 119.9 . . ?
C25 C26 C21 120.70(12) . . ?
C25 C26 H26 119.6 . . ?
C21 C26 H26 119.6 . . ?
C31 C27 C28 106.66(11) . . ?
C31 C27 C1 129.25(12) . . ?
C28 C27 C1 124.04(11) . . ?
C29 C28 C27 108.75(12) . . ?
C29 C28 H28 125.6 . . ?
C27 C28 H28 125.6 . . ?
C30 C29 C28 107.82(12) . . ?
C30 C29 H29 126.1 . . ?
C28 C29 H29 126.1 . . ?
C29 C30 C31 108.30(12) . . ?
C29 C30 H30 125.8 . . ?
C31 C30 H30 125.8 . . ?
C30 C31 C27 108.45(12) . . ?
C30 C31 H31 125.8 . . ?
C27 C31 H31 125.8 . . ?
C36 C32 C33 108.13(12) . . ?
C36 C32 H32 125.9 . . ?
C33 C32 H32 125.9 . . ?
C32 C33 C34 107.88(12) . . ?
C32 C33 H33 126.1 . . ?
C34 C33 H33 126.1 . . ?
C35 C34 C33 108.02(12) . . ?
C35 C34 H34 126 . . ?
C33 C34 H34 126 . . ?
C34 C35 C36 108.02(12) . . ?
C34 C35 H35 126 . . ?
C36 C35 H35 126 . . ?
C32 C36 C35 107.96(12) . . ?
C32 C36 H36 126 . . ?
C35 C36 H36 126 . . ?
C03 C02 C07 119.5(8) . . ?
C03 C02 C01 120.6(9) . . ?
C07 C02 C01 119.9(8) . . ?
C02 C03 C04 122.1(11) . . ?
C02 C03 H03 118.9 . . ?
C04 C03 H03 118.9 . . ?
C05 C04 C03 116.4(12) . . ?
C05 C04 H04 121.8 . . ?
C03 C04 H04 121.8 . . ?
C04 C05 C06 124.8(17) . . ?
C04 C05 H05 117.6 . . ?
C06 C05 H05 117.6 . . ?
C05 C06 C07 118.1(10) . . ?
C05 C06 H06 120.9 . . ?
C07 C06 H06 120.9 . . ?
C06 C07 C02 119.1(8) . . ?
C06 C07 H07 120.5 . . ?
C02 C07 H07 120.5 . . ?

loop_
_geom_bond_atom_site_label_1
_geom_bond_atom_site_label_2
_geom_bond_distance
_geom_bond_site_symmetry_2
_geom_bond_publ_flag
N1 C5 1.3729(16) . ?
N1 C2 1.3746(16) . ?
N1 H1 0.83(2) . ?
N2 C7 1.3642(16) . ?
N2 C10 1.3679(16) . ?
N3 C15 1.3729(16) . ?
N3 C12 1.3736(16) . ?
N3 H2 0.85(2) . ?
N4 C17 1.3664(16) . ?
N4 C20 1.3665(16) . ?
C1 C2 1.4070(17) . ?
C1 C20 1.4162(17) . ?
C1 C27 1.4831(17) . ?
C2 C3 1.4331(17) . ?
C3 C4 1.3643(18) . ?
C3 H3 0.95 . ?
C4 C5 1.4267(17) . ?
C4 H4 0.95 . ?
C5 C6 1.3880(18) . ?
C6 C7 1.3935(18) . ?
C6 H6 0.95 . ?
C7 C8 1.4545(17) . ?
C8 C9 1.3510(19) . ?
C8 H8 0.95 . ?
C9 C10 1.4539(17) . ?
C9 H9 0.95 . ?
C10 C11 1.4063(17) . ?
C11 C12 1.4000(17) . ?
C11 C21 1.4914(17) . ?
C12 C13 1.4305(17) . ?
C13 C14 1.3667(18) . ?
C13 H13 0.95 . ?
C14 C15 1.4281(17) . ?
C14 H14 0.95 . ?
C15 C16 1.3899(17) . ?
C16 C17 1.3898(17) . ?
C16 H16 0.95 . ?
C17 C18 1.4534(17) . ?
C18 C19 1.3500(18) . ?
C18 H18 0.95 . ?
C19 C20 1.4595(17) . ?
C19 H19 0.95 . ?
C21 C26 1.3954(17) . ?
C21 C22 1.3956(17) . ?
C22 C23 1.3909(18) . ?
C22 H22 0.95 . ?
C23 C24 1.385(2) . ?
C23 H23 0.95 . ?
C24 C25 1.385(2) . ?
C24 H24 0.95 . ?
C25 C26 1.3911(19) . ?
C25 H25 0.95 . ?
C26 H26 0.95 . ?
C27 C31 1.4361(18) . ?
C27 C28 1.4372(18) . ?
C28 C29 1.4233(18) . ?
C28 H28 0.95 . ?
C29 C30 1.422(2) . ?
C29 H29 0.95 . ?
C30 C31 1.4240(19) . ?
C30 H30 0.95 . ?
C31 H31 0.95 . ?
C32 C36 1.4235(19) . ?
C32 C33 1.4236(19) . ?
C32 H32 0.95 . ?
C33 C34 1.426(2) . ?
C33 H33 0.95 . ?
C34 C35 1.424(2) . ?
C34 H34 0.95 . ?
C35 C36 1.4242(19) . ?
C35 H35 0.95 . ?
C36 H36 0.95 . ?
C01 C02 1.531(19) . ?
C01 H01A 0.98 . ?
C01 H01B 0.98 . ?
C01 H01C 0.98 . ?
C02 C03 1.332(14) . ?
C02 C07 1.401(11) . ?
C03 C04 1.425(13) . ?
C03 H03 0.95 . ?
C04 C05 1.314(19) . ?
C04 H04 0.95 . ?
C05 C06 1.37(2) . ?
C05 H05 0.95 . ?
C06 C07 1.392(8) . ?
C06 H06 0.95 . ?
C07 H07 0.95 . ?

loop_
_geom_hbond_atom_site_label_D
_geom_hbond_atom_site_label_H
_geom_hbond_atom_site_label_A
_geom_hbond_site_symmetry_A
_geom_hbond_distance_DH
_geom_hbond_distance_HA
_geom_hbond_distance_DA
_geom_hbond_angle_DHA
N1 H1 N4 . 0.83(2) 2.17(2) 2.7650(15) 128.5(17)
N1 H1 N2 . 0.83(2) 2.604(19) 3.0554(15) 115.7(16)
N3 H2 N2 . 0.85(2) 2.22(2) 2.7790(15) 123.4(17)
N3 H2 N4 . 0.85(2) 2.54(2) 3.0463(15) 118.8(16)

loop_
_geom_torsion_atom_site_label_1
_geom_torsion_atom_site_label_2
_geom_torsion_atom_site_label_3
_geom_torsion_atom_site_label_4
_geom_torsion
_geom_torsion_site_symmetry_1
_geom_torsion_site_symmetry_2
_geom_torsion_site_symmetry_3
_geom_torsion_site_symmetry_4
_geom_torsion_publ_flag
C5 N1 C2 C1 -179.58(12) . . . . ?
C5 N1 C2 C3 -0.61(14) . . . . ?
C20 C1 C2 N1 6.28(19) . . . . ?
C27 C1 C2 N1 -174.31(11) . . . . ?
C20 C1 C2 C3 -172.44(12) . . . . ?
C27 C1 C2 C3 7.0(2) . . . . ?
N1 C2 C3 C4 -0.68(14) . . . . ?
C1 C2 C3 C4 178.22(13) . . . . ?
C2 C3 C4 C5 1.65(15) . . . . ?
C2 N1 C5 C6 -175.30(12) . . . . ?
C2 N1 C5 C4 1.60(14) . . . . ?
C3 C4 C5 N1 -2.01(15) . . . . ?
C3 C4 C5 C6 175.01(12) . . . . ?
N1 C5 C6 C7 -0.1(2) . . . . ?
C4 C5 C6 C7 -176.45(13) . . . . ?
C10 N2 C7 C6 178.43(12) . . . . ?
C10 N2 C7 C8 -0.62(14) . . . . ?
C5 C6 C7 N2 0.0(2) . . . . ?
C5 C6 C7 C8 178.92(13) . . . . ?
N2 C7 C8 C9 0.44(15) . . . . ?
C6 C7 C8 C9 -178.64(12) . . . . ?
C7 C8 C9 C10 -0.08(14) . . . . ?
C7 N2 C10 C11 178.44(12) . . . . ?
C7 N2 C10 C9 0.57(13) . . . . ?
C8 C9 C10 N2 -0.31(15) . . . . ?
C8 C9 C10 C11 -178.17(12) . . . . ?
N2 C10 C11 C12 -3.09(19) . . . . ?
C9 C10 C11 C12 174.49(12) . . . . ?
N2 C10 C11 C21 173.13(11) . . . . ?
C9 C10 C11 C21 -9.29(18) . . . . ?
C15 N3 C12 C11 177.32(12) . . . . ?
C15 N3 C12 C13 0.10(14) . . . . ?
C10 C11 C12 N3 -0.05(19) . . . . ?
C21 C11 C12 N3 -176.36(11) . . . . ?
C10 C11 C12 C13 176.55(12) . . . . ?
C21 C11 C12 C13 0.24(19) . . . . ?
N3 C12 C13 C14 -0.28(14) . . . . ?
C11 C12 C13 C14 -177.37(12) . . . . ?
C12 C13 C14 C15 0.35(14) . . . . ?
C12 N3 C15 C16 179.96(12) . . . . ?
C12 N3 C15 C14 0.11(14) . . . . ?
C13 C14 C15 N3 -0.29(14) . . . . ?
C13 C14 C15 C16 179.86(13) . . . . ?
N3 C15 C16 C17 6.9(2) . . . . ?
C14 C15 C16 C17 -173.26(13) . . . . ?
C20 N4 C17 C16 176.51(12) . . . . ?
C20 N4 C17 C18 -1.73(14) . . . . ?
C15 C16 C17 N4 4.6(2) . . . . ?
C15 C16 C17 C18 -177.33(13) . . . . ?
N4 C17 C18 C19 0.99(15) . . . . ?
C16 C17 C18 C19 -177.35(12) . . . . ?
C17 C18 C19 C20 0.15(14) . . . . ?
C17 N4 C20 C1 -179.95(12) . . . . ?
C17 N4 C20 C19 1.82(14) . . . . ?
C2 C1 C20 N4 -12.42(19) . . . . ?
C27 C1 C20 N4 168.15(11) . . . . ?
C2 C1 C20 C19 165.58(12) . . . . ?
C27 C1 C20 C19 -13.85(18) . . . . ?
C18 C19 C20 N4 -1.26(15) . . . . ?
C18 C19 C20 C1 -179.49(12) . . . . ?
C12 C11 C21 C26 -64.26(16) . . . . ?
C10 C11 C21 C26 119.27(14) . . . . ?
C12 C11 C21 C22 112.35(13) . . . . ?
C10 C11 C21 C22 -64.12(16) . . . . ?
C26 C21 C22 C23 1.63(19) . . . . ?
C11 C21 C22 C23 -175.09(12) . . . . ?
C21 C22 C23 C24 0.5(2) . . . . ?
C22 C23 C24 C25 -2.0(2) . . . . ?
C23 C24 C25 C26 1.4(2) . . . . ?
C24 C25 C26 C21 0.8(2) . . . . ?
C22 C21 C26 C25 -2.2(2) . . . . ?
C11 C21 C26 C25 174.40(13) . . . . ?
C2 C1 C27 C31 -41.53(19) . . . . ?
C20 C1 C27 C31 137.91(13) . . . . ?
C2 C1 C27 C28 141.46(13) . . . . ?
C20 C1 C27 C28 -39.10(18) . . . . ?
C31 C27 C28 C29 -1.42(14) . . . . ?
C1 C27 C28 C29 176.17(12) . . . . ?
C27 C28 C29 C30 1.02(15) . . . . ?
C28 C29 C30 C31 -0.22(15) . . . . ?
C29 C30 C31 C27 -0.67(15) . . . . ?
C28 C27 C31 C30 1.28(14) . . . . ?
C1 C27 C31 C30 -176.14(12) . . . . ?
C36 C32 C33 C34 0.20(15) . . . . ?
C32 C33 C34 C35 -0.22(15) . . . . ?
C33 C34 C35 C36 0.15(15) . . . . ?
C33 C32 C36 C35 -0.11(15) . . . . ?
C34 C35 C36 C32 -0.03(15) . . . . ?
C07 C02 C03 C04 -2.3(19) . . . . ?
C01 C02 C03 C04 179.3(10) . . . . ?
C02 C03 C04 C05 1.1(16) . . . . ?
C03 C04 C05 C06 0.7(18) . . . . ?
C04 C05 C06 C07 -1.3(18) . . . . ?
C05 C06 C07 C02 0.1(13) . . . . ?
C03 C02 C07 C06 1.7(17) . . . . ?
C01 C02 C07 C06 -180.0(9) . . . . ?
